data_7719322
loop_
_publ_author_name
'El Rayes, Mary'
'Cutler, Daniel J.'
'Watanabe, Lara K.'
'Stephaniuk, Nadia T.'
'Hayward, John J.'
'D'Agostino, Mike'
'Macdonald, Charles L. B.'
'Pilkington, Melanie'
'Rawson, Jeremy M.'

_publ_section_title
;
 Oxidative addition chemistry of
 bis(4,5-dimethoxybenzo)-1,2,5,6-tetrathiocin with cyclopentadienyl metal
 carbonyl complexes and the mechanochemical transformation of CpCo(dmobdt)
 to [CpCo(dmobdt)]<sub>2</sub>.
;
_journal_issue 43
_journal_name_full 'Dalton transactions (Cambridge, England : 2003)'
_journal_page_first 16163
_journal_page_last 16169
_journal_paper_doi 10.1039/d5dt01691f
_journal_volume 54
_journal_year 2025
_chemical_formula_moiety 'C20 H18 Fe2 O4 S2'
_chemical_formula_sum 'C20 H18 Fe2 O4 S2'
_chemical_formula_weight 498.16
_space_group_crystal_system triclinic
_space_group_IT_number 2
_space_group_name_Hall '-P 1'
_space_group_name_H-M_alt 'P -1'
_atom_sites_solution_hydrogens geom
_atom_sites_solution_primary intrinsic
_atom_sites_solution_secondary difmap
_audit_creation_method SHELXL-2018/3
_audit_update_record
;
2025-07-07 deposited with the CCDC.	2025-08-19 downloaded from the CCDC.
;
_cell_angle_alpha 114.8730(10)
_cell_angle_beta 100.4090(10)
_cell_angle_gamma 96.4530(10)
_cell_formula_units_Z 2
_cell_length_a 6.8958(2)
_cell_length_b 12.3838(4)
_cell_length_c 12.7343(4)
_cell_measurement_reflns_used 9627
_cell_measurement_temperature 170(2)
_cell_measurement_theta_max 30.50
_cell_measurement_theta_min 3.15
_cell_volume 948.48(5)
_computing_cell_refinement 'Bruker SAINT'
_computing_data_collection 'Bruker APEX4'
_computing_data_reduction 'Bruker SAINT'
_computing_structure_refinement 'SHELXL-2018/3 (Sheldrick, 2018)'
_computing_structure_solution SHELXT
_diffrn_ambient_temperature 170(2)
_diffrn_measured_fraction_theta_full 0.969
_diffrn_measured_fraction_theta_max 0.979
_diffrn_measurement_device_type 'Bruker APEX-II with Photon 100 CCD detector'
_diffrn_measurement_method 'phi and omega scans'
_diffrn_radiation_type MoK\a
_diffrn_radiation_wavelength 0.71073
_diffrn_reflns_av_R_equivalents 0.0336
_diffrn_reflns_av_unetI/netI 0.0173
_diffrn_reflns_Laue_measured_fraction_full 0.969
_diffrn_reflns_Laue_measured_fraction_max 0.979
_diffrn_reflns_limit_h_max 9
_diffrn_reflns_limit_h_min -9
_diffrn_reflns_limit_k_max 17
_diffrn_reflns_limit_k_min -17
_diffrn_reflns_limit_l_max 18
_diffrn_reflns_limit_l_min -18
_diffrn_reflns_number 54441
_diffrn_reflns_point_group_measured_fraction_full 0.969
_diffrn_reflns_point_group_measured_fraction_max 0.979
_diffrn_reflns_theta_full 25.242
_diffrn_reflns_theta_max 30.562
_diffrn_reflns_theta_min 3.151
_diffrn_source 'Incoatec IuS'
_exptl_absorpt_coefficient_mu 1.774
_exptl_absorpt_correction_T_max 0.7461
_exptl_absorpt_correction_T_min 0.6822
_exptl_absorpt_correction_type multi-scan
_exptl_absorpt_process_details sadabs
_exptl_crystal_colour orange
_exptl_crystal_density_diffrn 1.744
_exptl_crystal_description plate
_exptl_crystal_F_000 508
_exptl_crystal_size_max 0.100
_exptl_crystal_size_mid 0.042
_exptl_crystal_size_min 0.018
_refine_diff_density_max 0.419
_refine_diff_density_min -0.322
_refine_diff_density_rms 0.050
_refine_ls_extinction_method none
_refine_ls_goodness_of_fit_ref 1.026
_refine_ls_hydrogen_treatment constr
_refine_ls_matrix_type full
_refine_ls_number_parameters 255
_refine_ls_number_reflns 5696
_refine_ls_number_restraints 0
_refine_ls_restrained_S_all 1.026
_refine_ls_R_factor_all 0.0232
_refine_ls_R_factor_gt 0.0207
_refine_ls_shift/su_max 0.002
_refine_ls_shift/su_mean 0.000
_refine_ls_structure_factor_coef Fsqd
_refine_ls_weighting_details 'w=1/[\s^2^(Fo^2^)+(0.0225P)^2^+0.4503P] where P=(Fo^2^+2Fc^2^)/3'
_refine_ls_weighting_scheme calc
_refine_ls_wR_factor_gt 0.0521
_refine_ls_wR_factor_ref 0.0539
_reflns_Friedel_coverage 0.000
_reflns_number_gt 5283
_reflns_number_total 5696
_reflns_threshold_expression 'I > 2\s(I)'
_cod_data_source_file d5dt01691f2.cif
_cod_data_source_block cmpnd3
_cod_depositor_comments 'Adding full bibliography for 7719321--7719327.cif.'
_cod_database_code 7719322
_shelx_shelxl_version_number 2018/3
_shelx_space_group_comment
;
The symmetry employed for this shelxl refinement is uniquely defined
by the following loop, which should always be used as a source of
symmetry information in preference to the above space-group names.
They are only intended as comments.
;
_shelx_estimated_absorpt_t_max 0.969
_shelx_estimated_absorpt_t_min 0.843
_exptl_absorpt_special_details
;
SADABS 2016/2 Bruker AXS, Madison WI, USA
;
_olex2_refinement_description
;
1.a Aromatic/amide H refined with riding coordinates:
 C4(H4), C18(H18), C3(H3), C15(H15), C20(H20), C14(H14), C19(H19), C13(H13),
 C17(H17), C12(H12), C16(H16), C11(H11)
1.b Idealised Me refined as rotating group:
 C8(H8A,H8B,H8C), C7(H7A,H7B,H7C)
;

loop_
_space_group_symop_operation_xyz
'x, y, z'
'-x, -y, -z'

loop_
_atom_site_label
_atom_site_type_symbol
_atom_site_fract_x
_atom_site_fract_y
_atom_site_fract_z
_atom_site_U_iso_or_equiv
_atom_site_adp_type
_atom_site_occupancy
_atom_site_site_symmetry_order
_atom_site_calc_flag
_atom_site_refinement_flags_posn
_atom_site_refinement_flags_adp
_atom_site_refinement_flags_occupancy
_atom_site_disorder_assembly
_atom_site_disorder_group
Fe1 Fe 0.59094(2) 0.56343(2) 0.26475(2) 0.01703(4) Uani 1 1 d . . . . .
Fe2 Fe 0.68286(2) 0.76200(2) 0.46064(2) 0.01728(4) Uani 1 1 d . . . . .
S2 S 0.73311(4) 0.74030(2) 0.28454(2) 0.01760(6) Uani 1 1 d . . . . .
S1 S 0.29025(4) 0.58282(3) 0.17482(3) 0.02370(6) Uani 1 1 d . . . . .
O4 O 0.46978(13) 1.04031(8) 0.13298(8) 0.02395(17) Uani 1 1 d . . . . .
O1 O 0.36784(14) 0.56990(9) 0.43970(8) 0.02798(18) Uani 1 1 d . . . . .
O3 O 0.10405(13) 0.91371(8) 0.05175(8) 0.02570(17) Uani 1 1 d . . . . .
O2 O 0.34050(15) 0.87769(10) 0.44885(10) 0.0358(2) Uani 1 1 d . . . . .
C9 C 0.48427(17) 0.60661(10) 0.39887(10) 0.0202(2) Uani 1 1 d . . . . .
C1 C 0.34700(16) 0.72015(10) 0.16792(10) 0.01893(19) Uani 1 1 d . . . . .
C2 C 0.54272(16) 0.79015(10) 0.21378(9) 0.01834(19) Uani 1 1 d . . . . .
C6 C 0.44159(17) 0.93759(10) 0.14915(10) 0.01927(19) Uani 1 1 d . . . . .
C5 C 0.24116(17) 0.86788(10) 0.10409(10) 0.0198(2) Uani 1 1 d . . . . .
C4 C 0.59047(16) 0.89898(10) 0.20449(9) 0.01916(19) Uani 1 1 d . . . . .
H4 H 0.724692 0.945706 0.236187 0.023 Uiso 1 1 calc R U . . .
C10 C 0.47254(18) 0.82966(11) 0.44964(11) 0.0236(2) Uani 1 1 d . . . . .
C8 C 0.67359(19) 1.10359(11) 0.16360(12) 0.0270(2) Uani 1 1 d . . . . .
H8A H 0.754121 1.046530 0.122911 0.040 Uiso 1 1 calc R U . . .
H8B H 0.728988 1.139264 0.250349 0.040 Uiso 1 1 calc R U . . .
H8C H 0.677557 1.168422 0.138569 0.040 Uiso 1 1 calc R U . . .
C18 C 0.97718(19) 0.75228(12) 0.53555(11) 0.0275(2) Uani 1 1 d . . . . .
H18 H 1.058995 0.703923 0.491202 0.033 Uiso 1 1 calc R U . . .
C7 C -0.08424(19) 0.83305(12) -0.02060(13) 0.0300(3) Uani 1 1 d . . . . .
H7A H -0.059923 0.756822 -0.078799 0.045 Uiso 1 1 calc R U . . .
H7B H -0.161157 0.871014 -0.063027 0.045 Uiso 1 1 calc R U . . .
H7C H -0.161015 0.815885 0.030307 0.045 Uiso 1 1 calc R U . . .
C3 C 0.19512(17) 0.76162(11) 0.11410(10) 0.0207(2) Uani 1 1 d . . . . .
H3 H 0.060108 0.716180 0.084501 0.025 Uiso 1 1 calc R U . . .
C15 C 0.7563(2) 0.45942(11) 0.14618(11) 0.0275(2) Uani 1 1 d . . . . .
H15 H 0.819014 0.482613 0.096090 0.033 Uiso 1 1 calc R U . . .
C20 C 0.97249(18) 0.87491(12) 0.55958(11) 0.0258(2) Uani 1 1 d . . . . .
H20 H 1.051948 0.923258 0.535003 0.031 Uiso 1 1 calc R U . . .
C14 C 0.8477(2) 0.48392(12) 0.26521(12) 0.0291(3) Uani 1 1 d . . . . .
H14 H 0.981910 0.526652 0.308931 0.035 Uiso 1 1 calc R U . . .
C19 C 0.8294(2) 0.91196(12) 0.62620(11) 0.0278(2) Uani 1 1 d . . . . .
H19 H 0.794747 0.989593 0.653867 0.033 Uiso 1 1 calc R U . . .
C13 C 0.5563(2) 0.39473(12) 0.11499(11) 0.0289(2) Uani 1 1 d . . . . .
H13 H 0.461323 0.366685 0.040160 0.035 Uiso 1 1 calc R U . . .
C17 C 0.7451(2) 0.81293(13) 0.64506(11) 0.0311(3) Uani 1 1 d . . . . .
H17 H 0.644789 0.812944 0.687294 0.037 Uiso 1 1 calc R U . . .
C12 C 0.7036(2) 0.43345(12) 0.30716(12) 0.0306(3) Uani 1 1 d . . . . .
H12 H 0.724623 0.435609 0.383892 0.037 Uiso 1 1 calc R U . . .
C16 C 0.8377(2) 0.71494(12) 0.58970(11) 0.0304(3) Uani 1 1 d . . . . .
H16 H 0.811304 0.637542 0.588786 0.036 Uiso 1 1 calc R U . . .
C11 C 0.5210(2) 0.37864(11) 0.21430(13) 0.0298(3) Uani 1 1 d . . . . .
H11 H 0.398566 0.338783 0.218319 0.036 Uiso 1 1 calc R U . . .

loop_
_atom_site_aniso_label
_atom_site_aniso_U_11
_atom_site_aniso_U_22
_atom_site_aniso_U_33
_atom_site_aniso_U_23
_atom_site_aniso_U_13
_atom_site_aniso_U_12
Fe1 0.01779(8) 0.01724(8) 0.01636(7) 0.00844(6) 0.00345(5) 0.00267(5)
Fe2 0.01860(8) 0.01866(8) 0.01550(7) 0.00851(6) 0.00397(5) 0.00468(6)
S2 0.01585(11) 0.02086(12) 0.01773(11) 0.01098(10) 0.00331(9) 0.00227(9)
S1 0.01844(12) 0.02454(13) 0.02907(14) 0.01712(12) -0.00085(10) -0.00129(10)
O4 0.0256(4) 0.0209(4) 0.0270(4) 0.0145(3) 0.0027(3) 0.0026(3)
O1 0.0280(4) 0.0322(5) 0.0316(5) 0.0201(4) 0.0124(4) 0.0048(4)
O3 0.0220(4) 0.0257(4) 0.0301(4) 0.0160(4) -0.0005(3) 0.0052(3)
O2 0.0309(5) 0.0395(5) 0.0467(6) 0.0232(5) 0.0165(4) 0.0182(4)
C9 0.0205(5) 0.0214(5) 0.0207(5) 0.0115(4) 0.0046(4) 0.0052(4)
C1 0.0190(5) 0.0212(5) 0.0182(5) 0.0111(4) 0.0035(4) 0.0031(4)
C2 0.0186(5) 0.0210(5) 0.0170(4) 0.0109(4) 0.0031(4) 0.0029(4)
C6 0.0229(5) 0.0184(5) 0.0165(4) 0.0086(4) 0.0041(4) 0.0032(4)
C5 0.0200(5) 0.0220(5) 0.0177(5) 0.0097(4) 0.0032(4) 0.0055(4)
C4 0.0196(5) 0.0204(5) 0.0167(4) 0.0092(4) 0.0026(4) 0.0011(4)
C10 0.0251(5) 0.0242(5) 0.0243(5) 0.0129(4) 0.0081(4) 0.0055(4)
C8 0.0277(6) 0.0216(5) 0.0316(6) 0.0145(5) 0.0040(5) 0.0001(4)
C18 0.0238(5) 0.0286(6) 0.0221(5) 0.0065(5) -0.0024(4) 0.0084(5)
C7 0.0231(5) 0.0290(6) 0.0339(6) 0.0143(5) -0.0028(5) 0.0054(5)
C3 0.0178(5) 0.0237(5) 0.0203(5) 0.0112(4) 0.0020(4) 0.0025(4)
C15 0.0327(6) 0.0248(6) 0.0256(6) 0.0086(5) 0.0138(5) 0.0088(5)
C20 0.0232(5) 0.0270(6) 0.0208(5) 0.0088(4) -0.0011(4) -0.0006(4)
C14 0.0257(6) 0.0259(6) 0.0291(6) 0.0058(5) 0.0045(5) 0.0108(5)
C19 0.0349(6) 0.0242(6) 0.0178(5) 0.0048(4) 0.0021(5) 0.0073(5)
C13 0.0322(6) 0.0236(6) 0.0215(5) 0.0032(4) 0.0038(5) 0.0040(5)
C17 0.0370(7) 0.0386(7) 0.0176(5) 0.0134(5) 0.0066(5) 0.0059(5)
C12 0.0463(8) 0.0262(6) 0.0255(6) 0.0140(5) 0.0106(5) 0.0185(5)
C16 0.0375(7) 0.0274(6) 0.0228(5) 0.0140(5) -0.0050(5) 0.0033(5)
C11 0.0355(7) 0.0180(5) 0.0354(7) 0.0103(5) 0.0136(5) 0.0032(5)

loop_
_atom_type_symbol
_atom_type_description
_atom_type_scat_dispersion_real
_atom_type_scat_dispersion_imag
_atom_type_scat_source
C C 0.0033 0.0016 'International Tables Vol C Tables 4.2.6.8 and 6.1.1.4'
H H 0.0000 0.0000 'International Tables Vol C Tables 4.2.6.8 and 6.1.1.4'
Fe Fe 0.3463 0.8444 'International Tables Vol C Tables 4.2.6.8 and 6.1.1.4'
O O 0.0106 0.0060 'International Tables Vol C Tables 4.2.6.8 and 6.1.1.4'
S S 0.1246 0.1234 'International Tables Vol C Tables 4.2.6.8 and 6.1.1.4'

loop_
_geom_angle_atom_site_label_1
_geom_angle_atom_site_label_2
_geom_angle_atom_site_label_3
_geom_angle
_geom_angle_site_symmetry_1
_geom_angle_site_symmetry_3
_geom_angle_publ_flag
S2 Fe1 Fe2 55.512(9) . . ?
S2 Fe1 S1 89.822(11) . . ?
S1 Fe1 Fe2 100.145(11) . . ?
C9 Fe1 Fe2 50.19(4) . . ?
C9 Fe1 S2 102.62(4) . . ?
C9 Fe1 S1 84.41(4) . . ?
C9 Fe1 C15 153.06(5) . . ?
C9 Fe1 C14 117.66(5) . . ?
C9 Fe1 C13 131.32(5) . . ?
C9 Fe1 C12 87.40(5) . . ?
C9 Fe1 C11 94.06(5) . . ?
C15 Fe1 Fe2 134.83(4) . . ?
C15 Fe1 S2 95.90(4) . . ?
C15 Fe1 S1 115.33(4) . . ?
C14 Fe1 Fe2 105.72(4) . . ?
C14 Fe1 S2 99.05(4) . . ?
C14 Fe1 S1 153.21(4) . . ?
C14 Fe1 C15 38.94(5) . . ?
C13 Fe1 Fe2 171.28(4) . . ?
C13 Fe1 S2 125.51(4) . . ?
C13 Fe1 S1 88.56(4) . . ?
C13 Fe1 C15 38.84(5) . . ?
C13 Fe1 C14 65.69(5) . . ?
C12 Fe1 Fe2 106.28(4) . . ?
C12 Fe1 S2 132.81(4) . . ?
C12 Fe1 S1 137.31(4) . . ?
C12 Fe1 C15 65.66(5) . . ?
C12 Fe1 C14 39.25(6) . . ?
C12 Fe1 C13 66.34(5) . . ?
C11 Fe1 Fe2 136.95(4) . . ?
C11 Fe1 S2 161.95(4) . . ?
C11 Fe1 S1 98.71(4) . . ?
C11 Fe1 C15 66.09(5) . . ?
C11 Fe1 C14 66.60(5) . . ?
C11 Fe1 C13 39.70(5) . . ?
C11 Fe1 C12 40.20(6) . . ?
S2 Fe2 Fe1 53.622(9) . . ?
C9 Fe2 Fe1 46.53(3) . . ?
C9 Fe2 S2 97.36(3) . . ?
C9 Fe2 C18 112.64(5) . . ?
C9 Fe2 C20 151.08(5) . . ?
C9 Fe2 C19 138.40(5) . . ?
C9 Fe2 C17 99.75(5) . . ?
C9 Fe2 C16 87.22(5) . . ?
C10 Fe2 Fe1 103.62(4) . . ?
C10 Fe2 S2 94.27(4) . . ?
C10 Fe2 C9 86.37(5) . . ?
C10 Fe2 C18 156.28(5) . . ?
C10 Fe2 C20 119.39(5) . . ?
C10 Fe2 C19 90.81(5) . . ?
C10 Fe2 C17 98.12(6) . . ?
C10 Fe2 C16 134.34(6) . . ?
C18 Fe2 Fe1 99.88(3) . . ?
C18 Fe2 S2 97.03(4) . . ?
C18 Fe2 C20 39.17(5) . . ?
C20 Fe2 Fe1 128.32(4) . . ?
C20 Fe2 S2 93.76(4) . . ?
C19 Fe2 Fe1 165.43(4) . . ?
C19 Fe2 S2 124.23(4) . . ?
C19 Fe2 C18 65.61(5) . . ?
C19 Fe2 C20 38.88(5) . . ?
C19 Fe2 C16 65.76(5) . . ?
C17 Fe2 Fe1 137.23(4) . . ?
C17 Fe2 S2 159.43(4) . . ?
C17 Fe2 C18 65.80(5) . . ?
C17 Fe2 C20 65.84(5) . . ?
C17 Fe2 C19 39.65(5) . . ?
C17 Fe2 C16 39.06(6) . . ?
C16 Fe2 Fe1 104.17(4) . . ?
C16 Fe2 S2 131.39(4) . . ?
C16 Fe2 C18 39.20(5) . . ?
C16 Fe2 C20 65.64(5) . . ?
Fe1 S2 Fe2 70.865(9) . . ?
C2 S2 Fe1 106.14(4) . . ?
C2 S2 Fe2 109.76(4) . . ?
C1 S1 Fe1 104.03(4) . . ?
C6 O4 C8 116.39(9) . . ?
C5 O3 C7 116.72(9) . . ?
Fe1 C9 Fe2 83.28(4) . . ?
O1 C9 Fe1 143.31(10) . . ?
O1 C9 Fe2 133.36(10) . . ?
C2 C1 S1 120.95(8) . . ?
C2 C1 C3 118.70(10) . . ?
C3 C1 S1 120.35(8) . . ?
C1 C2 S2 118.92(8) . . ?
C1 C2 C4 121.06(10) . . ?
C4 C2 S2 120.02(8) . . ?
O4 C6 C5 115.31(10) . . ?
O4 C6 C4 125.31(10) . . ?
C4 C6 C5 119.38(10) . . ?
O3 C5 C6 115.19(10) . . ?
O3 C5 C3 124.36(10) . . ?
C3 C5 C6 120.45(10) . . ?
C2 C4 H4 120.1 . . ?
C6 C4 C2 119.87(10) . . ?
C6 C4 H4 120.1 . . ?
O2 C10 Fe2 176.34(12) . . ?
O4 C8 H8A 109.5 . . ?
O4 C8 H8B 109.5 . . ?
O4 C8 H8C 109.5 . . ?
H8A C8 H8B 109.5 . . ?
H8A C8 H8C 109.5 . . ?
H8B C8 H8C 109.5 . . ?
Fe2 C18 H18 124.6 . . ?
C20 C18 Fe2 70.57(7) . . ?
C20 C18 H18 126.1 . . ?
C16 C18 Fe2 70.37(7) . . ?
C16 C18 H18 126.1 . . ?
C16 C18 C20 107.88(11) . . ?
O3 C7 H7A 109.5 . . ?
O3 C7 H7B 109.5 . . ?
O3 C7 H7C 109.5 . . ?
H7A C7 H7B 109.5 . . ?
H7A C7 H7C 109.5 . . ?
H7B C7 H7C 109.5 . . ?
C1 C3 H3 119.7 . . ?
C5 C3 C1 120.50(10) . . ?
C5 C3 H3 119.7 . . ?
Fe1 C15 H15 126.2 . . ?
C14 C15 Fe1 70.01(7) . . ?
C14 C15 H15 125.9 . . ?
C13 C15 Fe1 69.45(7) . . ?
C13 C15 H15 125.9 . . ?
C13 C15 C14 108.26(11) . . ?
Fe2 C20 H20 125.5 . . ?
C18 C20 Fe2 70.26(7) . . ?
C18 C20 H20 126.0 . . ?
C19 C20 Fe2 69.80(7) . . ?
C19 C20 C18 107.94(11) . . ?
C19 C20 H20 126.0 . . ?
Fe1 C14 H14 125.4 . . ?
C15 C14 Fe1 71.04(7) . . ?
C15 C14 H14 126.1 . . ?
C12 C14 Fe1 69.01(7) . . ?
C12 C14 C15 107.83(12) . . ?
C12 C14 H14 126.1 . . ?
Fe2 C19 H19 124.3 . . ?
C20 C19 Fe2 71.32(7) . . ?
C20 C19 H19 125.8 . . ?
C20 C19 C17 108.32(11) . . ?
C17 C19 Fe2 70.15(7) . . ?
C17 C19 H19 125.8 . . ?
Fe1 C13 H13 125.2 . . ?
C15 C13 Fe1 71.71(7) . . ?
C15 C13 H13 125.8 . . ?
C15 C13 C11 108.38(12) . . ?
C11 C13 Fe1 68.83(7) . . ?
C11 C13 H13 125.8 . . ?
Fe2 C17 H17 124.2 . . ?
C19 C17 Fe2 70.20(7) . . ?
C19 C17 H17 126.1 . . ?
C16 C17 Fe2 71.07(7) . . ?
C16 C17 C19 107.75(12) . . ?
C16 C17 H17 126.1 . . ?
Fe1 C12 H12 124.6 . . ?
C14 C12 Fe1 71.74(7) . . ?
C14 C12 H12 125.9 . . ?
C14 C12 C11 108.20(11) . . ?
C11 C12 Fe1 69.34(7) . . ?
C11 C12 H12 125.9 . . ?
Fe2 C16 H16 125.3 . . ?
C18 C16 Fe2 70.43(7) . . ?
C18 C16 H16 125.9 . . ?
C17 C16 Fe2 69.87(7) . . ?
C17 C16 C18 108.10(11) . . ?
C17 C16 H16 125.9 . . ?
Fe1 C11 H11 123.4 . . ?
C13 C11 Fe1 71.47(7) . . ?
C13 C11 C12 107.32(12) . . ?
C13 C11 H11 126.3 . . ?
C12 C11 Fe1 70.46(7) . . ?
C12 C11 H11 126.3 . . ?

loop_
_geom_bond_atom_site_label_1
_geom_bond_atom_site_label_2
_geom_bond_distance
_geom_bond_site_symmetry_2
_geom_bond_publ_flag
Fe1 Fe2 2.5670(2) . ?
Fe1 S2 2.1876(3) . ?
Fe1 S1 2.2702(3) . ?
Fe1 C9 1.8757(11) . ?
Fe1 C15 2.1342(12) . ?
Fe1 C14 2.1207(12) . ?
Fe1 C13 2.1048(12) . ?
Fe1 C12 2.0850(12) . ?
Fe1 C11 2.0701(12) . ?
Fe2 S2 2.2396(3) . ?
Fe2 C9 1.9856(11) . ?
Fe2 C10 1.7674(12) . ?
Fe2 C18 2.1202(12) . ?
Fe2 C20 2.1243(12) . ?
Fe2 C19 2.1045(12) . ?
Fe2 C17 2.1038(12) . ?
Fe2 C16 2.1194(12) . ?
S2 C2 1.7718(11) . ?
S1 C1 1.7440(11) . ?
O4 C6 1.3703(13) . ?
O4 C8 1.4279(15) . ?
O1 C9 1.1786(14) . ?
O3 C5 1.3680(13) . ?
O3 C7 1.4264(15) . ?
O2 C10 1.1430(15) . ?
C1 C2 1.3930(15) . ?
C1 C3 1.4099(15) . ?
C2 C4 1.4097(15) . ?
C6 C5 1.4189(15) . ?
C6 C4 1.3826(15) . ?
C5 C3 1.3823(15) . ?
C4 H4 0.9500 . ?
C8 H8A 0.9800 . ?
C8 H8B 0.9800 . ?
C8 H8C 0.9800 . ?
C18 H18 0.9500 . ?
C18 C20 1.4229(18) . ?
C18 C16 1.422(2) . ?
C7 H7A 0.9800 . ?
C7 H7B 0.9800 . ?
C7 H7C 0.9800 . ?
C3 H3 0.9500 . ?
C15 H15 0.9500 . ?
C15 C14 1.4184(19) . ?
C15 C13 1.4097(18) . ?
C20 H20 0.9500 . ?
C20 C19 1.4075(18) . ?
C14 H14 0.9500 . ?
C14 C12 1.413(2) . ?
C19 H19 0.9500 . ?
C19 C17 1.4273(19) . ?
C13 H13 0.9500 . ?
C13 C11 1.4179(19) . ?
C17 H17 0.9500 . ?
C17 C16 1.412(2) . ?
C12 H12 0.9500 . ?
C12 C11 1.428(2) . ?
C16 H16 0.9500 . ?
C11 H11 0.9500 . ?

loop_
_geom_torsion_atom_site_label_1
_geom_torsion_atom_site_label_2
_geom_torsion_atom_site_label_3
_geom_torsion_atom_site_label_4
_geom_torsion
_geom_torsion_site_symmetry_1
_geom_torsion_site_symmetry_2
_geom_torsion_site_symmetry_3
_geom_torsion_site_symmetry_4
_geom_torsion_publ_flag
Fe1 S2 C2 C1 3.99(10) . . . . ?
Fe1 S2 C2 C4 -175.95(8) . . . . ?
Fe1 S1 C1 C2 -0.66(10) . . . . ?
Fe1 S1 C1 C3 178.51(8) . . . . ?
Fe1 C15 C14 C12 59.45(8) . . . . ?
Fe1 C15 C13 C11 -59.29(9) . . . . ?
Fe1 C14 C12 C11 60.02(9) . . . . ?
Fe1 C13 C11 C12 -61.70(9) . . . . ?
Fe1 C12 C11 C13 62.36(9) . . . . ?
Fe2 Fe1 C9 O1 -177.28(18) . . . . ?
Fe2 S2 C2 C1 -71.02(9) . . . . ?
Fe2 S2 C2 C4 109.04(8) . . . . ?
Fe2 C18 C20 C19 59.89(8) . . . . ?
Fe2 C18 C16 C17 -59.97(9) . . . . ?
Fe2 C20 C19 C17 60.69(9) . . . . ?
Fe2 C19 C17 C16 61.49(9) . . . . ?
Fe2 C17 C16 C18 60.32(9) . . . . ?
S2 Fe1 C9 Fe2 -19.62(4) . . . . ?
S2 Fe1 C9 O1 163.10(15) . . . . ?
S2 C2 C4 C6 179.96(8) . . . . ?
S1 Fe1 C9 Fe2 -108.18(3) . . . . ?
S1 Fe1 C9 O1 74.54(15) . . . . ?
S1 C1 C2 S2 -2.24(13) . . . . ?
S1 C1 C2 C4 177.70(8) . . . . ?
S1 C1 C3 C5 -177.34(9) . . . . ?
O4 C6 C5 O3 -0.53(15) . . . . ?
O4 C6 C5 C3 179.27(10) . . . . ?
O4 C6 C4 C2 -178.90(10) . . . . ?
O3 C5 C3 C1 179.02(11) . . . . ?
C1 C2 C4 C6 0.02(16) . . . . ?
C2 C1 C3 C5 1.84(17) . . . . ?
C6 C5 C3 C1 -0.77(17) . . . . ?
C5 C6 C4 C2 1.07(16) . . . . ?
C4 C6 C5 O3 179.49(10) . . . . ?
C4 C6 C5 C3 -0.70(17) . . . . ?
C8 O4 C6 C5 -172.31(10) . . . . ?
C8 O4 C6 C4 7.67(16) . . . . ?
C18 C20 C19 Fe2 -60.17(8) . . . . ?
C18 C20 C19 C17 0.51(14) . . . . ?
C7 O3 C5 C6 164.56(11) . . . . ?
C7 O3 C5 C3 -15.24(17) . . . . ?
C3 C1 C2 S2 178.58(8) . . . . ?
C3 C1 C2 C4 -1.48(16) . . . . ?
C15 Fe1 C9 Fe2 112.69(10) . . . . ?
C15 Fe1 C9 O1 -64.6(2) . . . . ?
C15 C14 C12 Fe1 -60.74(9) . . . . ?
C15 C14 C12 C11 -0.71(14) . . . . ?
C15 C13 C11 Fe1 61.09(9) . . . . ?
C15 C13 C11 C12 -0.61(14) . . . . ?
C20 C18 C16 Fe2 60.90(8) . . . . ?
C20 C18 C16 C17 0.93(14) . . . . ?
C20 C19 C17 Fe2 -61.43(9) . . . . ?
C20 C19 C17 C16 0.06(15) . . . . ?
C14 Fe1 C9 Fe2 87.80(5) . . . . ?
C14 Fe1 C9 O1 -89.49(16) . . . . ?
C14 C15 C13 Fe1 59.47(9) . . . . ?
C14 C15 C13 C11 0.18(15) . . . . ?
C14 C12 C11 Fe1 -61.54(9) . . . . ?
C14 C12 C11 C13 0.82(14) . . . . ?
C19 C17 C16 Fe2 -60.94(9) . . . . ?
C19 C17 C16 C18 -0.61(14) . . . . ?
C13 Fe1 C9 Fe2 168.69(5) . . . . ?
C13 Fe1 C9 O1 -8.59(19) . . . . ?
C13 C15 C14 Fe1 -59.12(9) . . . . ?
C13 C15 C14 C12 0.33(14) . . . . ?
C12 Fe1 C9 Fe2 113.77(5) . . . . ?
C12 Fe1 C9 O1 -63.51(16) . . . . ?
C16 C18 C20 Fe2 -60.78(8) . . . . ?
C16 C18 C20 C19 -0.89(13) . . . . ?
C11 Fe1 C9 Fe2 153.45(5) . . . . ?
C11 Fe1 C9 O1 -23.84(16) . . . . ?
